data_7226872
loop_
_publ_author_name
'Emenike, Bright U.'
'Bey, Sara N.'
'Spinelle, Ronald A.'
'Jones, Jacob T.'
'Yoo, Barney'
'Zeller, Matthias'

_publ_section_title
;
 Cationic CH\p interactions as a function of solvation.
;
_journal_issue 45
_journal_name_full 'Physical chemistry chemical physics : PCCP'
_journal_page_first 30940
_journal_page_last 30945
_journal_paper_doi 10.1039/c6cp06800f
_journal_volume 18
_journal_year 2016
_chemical_formula_moiety 'C24 H19 N2 O2, C F3 O3 S'
_chemical_formula_sum 'C25 H19 F3 N2 O5 S'
_chemical_formula_weight 516.48
_space_group_crystal_system orthorhombic
_space_group_IT_number 33
_space_group_name_Hall 'P 2c -2n'
_space_group_name_H-M_alt 'P n a 21'
_symmetry_space_group_name_Hall 'P 2c -2n'
_symmetry_space_group_name_H-M 'P n a 21'
_atom_sites_solution_hydrogens geom
_atom_sites_solution_primary direct
_atom_sites_solution_secondary difmap
_audit_creation_method SHELXL-2014/7
_audit_update_record
;
2016-08-19 deposited with the CCDC.
2016-10-21 downloaded from the CCDC.
;
_cell_angle_alpha 90
_cell_angle_beta 90
_cell_angle_gamma 90
_cell_formula_units_Z 4
_cell_length_a 27.601(10)
_cell_length_b 10.773(4)
_cell_length_c 7.699(3)
_cell_measurement_reflns_used 8393
_cell_measurement_temperature 100(2)
_cell_measurement_theta_max 27.5031
_cell_measurement_theta_min 2.3983
_cell_volume 2289.3(15)
_computing_cell_refinement 'SAINT V8.34A (Bruker, 2013)'
_computing_data_collection 'Apex2 v2014.7-1 (Bruker, 2014)'
_computing_data_reduction 'SAINT V8.34A (Bruker, 2013)'
_computing_structure_refinement
;  
SHELXL-2014/7 (Sheldrick, 2014), 
SHELXLE Rev714 (H\"ubschle et al., 2011)
;
_computing_structure_solution 'SHELXS-97 (Sheldrick, 2008)'
_diffrn_ambient_temperature 100(2)
_diffrn_measured_fraction_theta_full 1.000
_diffrn_measured_fraction_theta_max 0.994
_diffrn_measurement_device_type 'Bruker AXS APEXII CCD diffractometer'
_diffrn_measurement_method 'omega and phi scans'
_diffrn_radiation_monochromator graphite
_diffrn_radiation_type MoK\a
_diffrn_radiation_wavelength 0.71073
_diffrn_reflns_av_R_equivalents 0.0523
_diffrn_reflns_av_unetI/netI 0.0376
_diffrn_reflns_Laue_measured_fraction_full 1.000
_diffrn_reflns_Laue_measured_fraction_max 0.994
_diffrn_reflns_limit_h_max 38
_diffrn_reflns_limit_h_min -39
_diffrn_reflns_limit_k_max 15
_diffrn_reflns_limit_k_min -15
_diffrn_reflns_limit_l_max 10
_diffrn_reflns_limit_l_min -10
_diffrn_reflns_number 41711
_diffrn_reflns_point_group_measured_fraction_full 1.000
_diffrn_reflns_point_group_measured_fraction_max 0.994
_diffrn_reflns_theta_full 25.242
_diffrn_reflns_theta_max 30.238
_diffrn_reflns_theta_min 1.476
_diffrn_source 'fine focus sealed tube'
_exptl_absorpt_coefficient_mu 0.207
_exptl_absorpt_correction_T_max 0.7460
_exptl_absorpt_correction_T_min 0.6923
_exptl_absorpt_correction_type multi-scan
_exptl_absorpt_process_details 'Sadabs-2014/3 (Bruker, 2014)'
_exptl_crystal_colour colourless
_exptl_crystal_density_diffrn 1.499
_exptl_crystal_description plate
_exptl_crystal_F_000 1064
_exptl_crystal_size_max 0.250
_exptl_crystal_size_mid 0.200
_exptl_crystal_size_min 0.090
_refine_diff_density_max 0.237
_refine_diff_density_min -0.282
_refine_diff_density_rms 0.045
_refine_ls_abs_structure_details
;
 Refined as an inversion twin.
;
_refine_ls_abs_structure_Flack 0.06(10)
_refine_ls_extinction_method none
_refine_ls_goodness_of_fit_ref 1.030
_refine_ls_hydrogen_treatment constr
_refine_ls_matrix_type full
_refine_ls_number_parameters 511
_refine_ls_number_reflns 6772
_refine_ls_number_restraints 785
_refine_ls_restrained_S_all 0.986
_refine_ls_R_factor_all 0.0589
_refine_ls_R_factor_gt 0.0389
_refine_ls_shift/su_max 0.000
_refine_ls_shift/su_mean 0.000
_refine_ls_structure_factor_coef Fsqd
_refine_ls_weighting_details 'w=1/[\s^2^(Fo^2^)+(0.0409P)^2^+0.4343P] where P=(Fo^2^+2Fc^2^)/3'
_refine_ls_weighting_scheme calc
_refine_ls_wR_factor_gt 0.0821
_refine_ls_wR_factor_ref 0.0912
_reflns_Friedel_coverage 0.871
_reflns_Friedel_fraction_full 1.000
_reflns_Friedel_fraction_max 0.994
_reflns_number_gt 5413
_reflns_number_total 6772
_reflns_threshold_expression 'I > 2\s(I)'
_cod_data_source_file c6cp06800f2.cif
_cod_data_source_block brt10_0m
_cod_depositor_comments 'Adding full bibliography for 7226872.cif.'
_cod_original_cell_volume 2289.3(14)
_cod_database_code 7226872
_shelx_shelxl_version_number 2014/7
_shelx_space_group_comment
;
The symmetry employed for this shelxl refinement is uniquely defined
by the following loop, which should always be used as a source of
symmetry information in preference to the above space-group names.
They are only intended as comments.
;
_shelx_estimated_absorpt_t_min 0.950
_shelx_estimated_absorpt_t_max 0.982

loop_
_space_group_symop_operation_xyz
'x, y, z'
'-x, -y, z+1/2'
'x+1/2, -y+1/2, z'
'-x+1/2, y+1/2, z+1/2'

loop_
_atom_site_label
_atom_site_type_symbol
_atom_site_fract_x
_atom_site_fract_y
_atom_site_fract_z
_atom_site_U_iso_or_equiv
_atom_site_adp_type
_atom_site_occupancy
_atom_site_site_symmetry_order
_atom_site_calc_flag
_atom_site_refinement_flags_posn
_atom_site_refinement_flags_adp
_atom_site_refinement_flags_occupancy
_atom_site_disorder_assembly
_atom_site_disorder_group
N1 N 0.6452(5) 0.152(2) 0.390(3) 0.0194(16) Uani 0.505(8) 1 d D U P A 1
O1 O 0.6970(6) 0.2045(16) 0.615(2) 0.026(2) Uani 0.505(8) 1 d D U P A 1
C1 C 0.6584(5) 0.212(2) 0.545(2) 0.019(2) Uani 0.505(8) 1 d D U P A 1
C2 C 0.6135(4) 0.2813(12) 0.6083(14) 0.0158(16) Uani 0.505(8) 1 d D U P A 1
H2 H 0.6208 0.3720 0.6183 0.019 Uiso 0.505(8) 1 calc R U P A 1
C3 C 0.5950(5) 0.2307(12) 0.7876(19) 0.0154(18) Uani 0.505(8) 1 d D U P A 1
H3 H 0.6196 0.2407 0.8821 0.018 Uiso 0.505(8) 1 calc R U P A 1
C4 C 0.5483(4) 0.3003(12) 0.8258(18) 0.0181(19) Uani 0.505(8) 1 d D U P A 1
C5 C 0.5388(4) 0.3791(15) 0.965(2) 0.0182(19) Uani 0.505(8) 1 d D U P A 1
H5 H 0.5629 0.3931 1.0514 0.022 Uiso 0.505(8) 1 calc R U P A 1
C6 C 0.4937(3) 0.4377(9) 0.9785(14) 0.0249(17) Uani 0.505(8) 1 d D U P A 1
H6 H 0.4875 0.4927 1.0723 0.030 Uiso 0.505(8) 1 calc R U P A 1
C7 C 0.4577(3) 0.4160(7) 0.8550(10) 0.0274(14) Uani 0.505(8) 1 d D U P A 1
H7 H 0.4270 0.4549 0.8669 0.033 Uiso 0.505(8) 1 calc R U P A 1
C8 C 0.4664(2) 0.3384(7) 0.7154(8) 0.0257(13) Uani 0.505(8) 1 d D U P A 1
H8 H 0.4418 0.3237 0.6315 0.031 Uiso 0.505(8) 1 calc R U P A 1
C9 C 0.5120(3) 0.2817(7) 0.6994(12) 0.0226(14) Uani 0.505(8) 1 d D U P A 1
C10 C 0.5283(3) 0.1984(7) 0.5517(10) 0.0224(14) Uani 0.505(8) 1 d D U P A 1
H10 H 0.5020 0.1851 0.4644 0.027 Uiso 0.505(8) 1 calc R U P A 1
C11 C 0.5739(3) 0.2604(7) 0.4691(11) 0.0183(14) Uani 0.505(8) 1 d D U P A 1
H11 H 0.5646 0.3419 0.4164 0.022 Uiso 0.505(8) 1 calc R U P A 1
C12 C 0.5975(3) 0.1800(7) 0.3330(12) 0.0211(15) Uani 0.505(8) 1 d D U P A 1
O2 O 0.5807(2) 0.1397(6) 0.1985(7) 0.0264(11) Uani 0.505(8) 1 d D U P A 1
C13 C 0.5453(3) 0.0779(7) 0.6310(11) 0.0186(15) Uani 0.505(8) 1 d D U P A 1
C14 C 0.5304(3) -0.0412(7) 0.5866(10) 0.0291(15) Uani 0.505(8) 1 d D U P A 1
H14 H 0.5065 -0.0531 0.4993 0.035 Uiso 0.505(8) 1 calc R U P A 1
C15 C 0.5506(3) -0.1425(8) 0.6708(11) 0.0321(16) Uani 0.505(8) 1 d D U P A 1
H15 H 0.5401 -0.2238 0.6416 0.039 Uiso 0.505(8) 1 calc R U P A 1
C16 C 0.5861(3) -0.1272(6) 0.7972(10) 0.0282(15) Uani 0.505(8) 1 d D U P A 1
H16 H 0.5999 -0.1974 0.8534 0.034 Uiso 0.505(8) 1 calc R U P A 1
C17 C 0.6012(3) -0.0076(9) 0.8406(16) 0.0249(18) Uani 0.505(8) 1 d D U P A 1
H17 H 0.6254 0.0040 0.9271 0.030 Uiso 0.505(8) 1 calc R U P A 1
C18 C 0.5812(6) 0.0946(11) 0.758(2) 0.0194(19) Uani 0.505(8) 1 d D U P A 1
N1B N 0.6408(6) 0.139(2) 0.389(3) 0.0194(16) Uani 0.495(8) 1 d D U P A 2
O1B O 0.6911(5) 0.2273(16) 0.589(2) 0.031(3) Uani 0.495(8) 1 d D U P A 2
C1B C 0.6509(5) 0.214(2) 0.534(3) 0.021(2) Uani 0.495(8) 1 d D U P A 2
C2B C 0.6035(4) 0.2699(12) 0.5951(17) 0.0191(19) Uani 0.495(8) 1 d D U P A 2
H2B H 0.6054 0.3625 0.5909 0.023 Uiso 0.495(8) 1 calc R U P A 2
C3B C 0.5907(5) 0.2257(14) 0.785(2) 0.021(2) Uani 0.495(8) 1 d D U P A 2
H3B H 0.6152 0.2539 0.8722 0.025 Uiso 0.495(8) 1 calc R U P A 2
C4B C 0.5412(4) 0.2796(12) 0.8184(19) 0.0180(19) Uani 0.495(8) 1 d D U P A 2
C5B C 0.5308(5) 0.3635(16) 0.949(2) 0.024(2) Uani 0.495(8) 1 d D U P A 2
H5B H 0.5553 0.3912 1.0269 0.029 Uiso 0.495(8) 1 calc R U P A 2
C6B C 0.4831(3) 0.4063(9) 0.9632(15) 0.0247(18) Uani 0.495(8) 1 d D U P A 2
H6B H 0.4749 0.4640 1.0518 0.030 Uiso 0.495(8) 1 calc R U P A 2
C7B C 0.4479(3) 0.3654(7) 0.8497(10) 0.0258(14) Uani 0.495(8) 1 d D U P A 2
H7B H 0.4156 0.3952 0.8607 0.031 Uiso 0.495(8) 1 calc R U P A 2
C8B C 0.4592(2) 0.2813(7) 0.7199(8) 0.0245(13) Uani 0.495(8) 1 d D U P A 2
H8B H 0.4347 0.2529 0.6429 0.029 Uiso 0.495(8) 1 calc R U P A 2
C9B C 0.5062(3) 0.2388(7) 0.7027(11) 0.0210(14) Uani 0.495(8) 1 d D U P A 2
C10B C 0.5250(3) 0.1494(7) 0.5683(10) 0.0206(13) Uani 0.495(8) 1 d D U P A 2
H10B H 0.4987 0.1185 0.4903 0.025 Uiso 0.495(8) 1 calc R U P A 2
C11B C 0.5647(3) 0.2229(8) 0.4664(11) 0.0214(15) Uani 0.495(8) 1 d D U P A 2
H11B H 0.5497 0.2946 0.4037 0.026 Uiso 0.495(8) 1 calc R U P A 2
C12B C 0.5914(3) 0.1407(8) 0.3397(12) 0.0239(17) Uani 0.495(8) 1 d D U P A 2
O2B O 0.5761(2) 0.0807(8) 0.2230(8) 0.0403(16) Uani 0.495(8) 1 d D U P A 2
C13B C 0.5508(3) 0.0443(7) 0.6616(12) 0.0202(15) Uani 0.495(8) 1 d D U P A 2
C14B C 0.5419(2) -0.0819(8) 0.6391(10) 0.0236(14) Uani 0.495(8) 1 d D U P A 2
H14B H 0.5175 -0.1096 0.5613 0.028 Uiso 0.495(8) 1 calc R U P A 2
C15B C 0.5693(3) -0.1653(7) 0.7318(12) 0.0274(15) Uani 0.495(8) 1 d D U P A 2
H15B H 0.5630 -0.2516 0.7199 0.033 Uiso 0.495(8) 1 calc R U P A 2
C16B C 0.6060(3) -0.1259(6) 0.8430(9) 0.0257(14) Uani 0.495(8) 1 d D U P A 2
H16B H 0.6252 -0.1849 0.9038 0.031 Uiso 0.495(8) 1 calc R U P A 2
C17B C 0.6146(4) 0.0003(9) 0.8642(15) 0.0205(16) Uani 0.495(8) 1 d D U P A 2
H17B H 0.6395 0.0278 0.9402 0.025 Uiso 0.495(8) 1 calc R U P A 2
C18B C 0.5870(6) 0.0850(10) 0.775(2) 0.0177(18) Uani 0.495(8) 1 d D U P A 2
C19 C 0.67726(8) 0.0850(2) 0.2819(3) 0.0208(5) Uani 1 1 d . . . . .
C20 C 0.70058(10) 0.1463(2) 0.1518(4) 0.0334(7) Uani 1 1 d . . . . .
H20 H 0.6965 0.2333 0.1383 0.040 Uiso 1 1 calc R U . . .
C21 C 0.73045(11) 0.0803(3) 0.0387(5) 0.0425(8) Uani 1 1 d . . . . .
H21 H 0.7463 0.1214 -0.0547 0.051 Uiso 1 1 calc R U . . .
C22 C 0.73668(10) -0.0451(3) 0.0641(4) 0.0329(6) Uani 1 1 d . . . . .
H22 H 0.7567 -0.0915 -0.0125 0.040 Uiso 1 1 calc R U . . .
C23 C 0.71403(9) -0.1027(2) 0.1998(4) 0.0278(5) Uani 1 1 d . . . . .
H23 H 0.7191 -0.1889 0.2190 0.033 Uiso 1 1 calc R U . . .
C24 C 0.66144(13) -0.1033(3) 0.4544(5) 0.0444(8) Uani 1 1 d . . . . .
H24A H 0.6685 -0.1923 0.4470 0.067 Uiso 1 1 calc R U . . .
H24B H 0.6263 -0.0904 0.4501 0.067 Uiso 1 1 calc R U . . .
H24C H 0.6742 -0.0702 0.5637 0.067 Uiso 1 1 calc R U . . .
C25 C 0.83036(10) 0.0460(3) 0.4481(4) 0.0298(6) Uani 1 1 d . . . . .
N2 N 0.68450(8) -0.03839(19) 0.3069(3) 0.0246(4) Uani 1 1 d . . . . .
O3 O 0.77010(7) -0.04969(17) 0.6638(3) 0.0362(5) Uani 1 1 d . . . . .
O4 O 0.85573(7) -0.08838(17) 0.7104(3) 0.0363(5) Uani 1 1 d . . . . .
O5 O 0.82253(8) 0.11747(18) 0.7653(3) 0.0405(5) Uani 1 1 d . . . . .
F1 F 0.82299(7) -0.05074(16) 0.3419(2) 0.0415(4) Uani 1 1 d . . . . .
F2 F 0.87589(6) 0.08247(17) 0.4262(3) 0.0450(5) Uani 1 1 d . . . . .
F3 F 0.80143(7) 0.13776(16) 0.3971(2) 0.0416(4) Uani 1 1 d . . . . .
S1 S 0.81821(2) 0.00148(6) 0.67304(11) 0.02801(14) Uani 1 1 d . . . . .

loop_
_atom_site_aniso_label
_atom_site_aniso_U_11
_atom_site_aniso_U_22
_atom_site_aniso_U_33
_atom_site_aniso_U_23
_atom_site_aniso_U_13
_atom_site_aniso_U_12
N1 0.019(2) 0.016(4) 0.0233(10) -0.0006(19) -0.0001(17) -0.001(2)
O1 0.019(3) 0.030(5) 0.027(4) -0.001(3) -0.008(2) 0.003(3)
C1 0.018(4) 0.017(3) 0.021(4) -0.001(3) 0.005(3) 0.002(4)
C2 0.016(4) 0.017(3) 0.015(2) 0.002(2) -0.004(2) -0.004(3)
C3 0.013(3) 0.013(3) 0.020(3) 0.002(3) 0.002(3) 0.002(3)
C4 0.018(3) 0.020(4) 0.016(3) 0.003(3) -0.003(2) -0.007(3)
C5 0.022(4) 0.019(4) 0.013(3) -0.001(2) 0.002(3) 0.002(3)
C6 0.030(4) 0.027(4) 0.017(3) 0.000(3) -0.003(3) 0.006(3)
C7 0.026(3) 0.029(3) 0.027(3) 0.002(3) 0.001(2) 0.011(3)
C8 0.020(2) 0.033(3) 0.024(3) 0.004(3) -0.007(2) 0.007(3)
C9 0.022(3) 0.023(3) 0.023(3) -0.003(3) 0.002(2) 0.000(3)
C10 0.017(2) 0.027(3) 0.024(3) 0.001(3) -0.005(2) 0.000(3)
C11 0.019(3) 0.019(3) 0.017(2) 0.000(2) 0.001(2) -0.002(2)
C12 0.021(3) 0.018(3) 0.024(3) 0.002(3) 0.002(2) -0.005(3)
O2 0.026(2) 0.037(3) 0.017(2) -0.001(2) -0.0020(16) 0.001(2)
C13 0.017(3) 0.020(3) 0.018(3) 0.002(3) -0.002(2) -0.002(3)
C14 0.031(3) 0.030(3) 0.027(3) -0.003(3) 0.002(2) -0.013(3)
C15 0.041(4) 0.026(3) 0.029(4) -0.003(3) 0.005(3) -0.016(3)
C16 0.036(4) 0.020(3) 0.028(4) 0.009(3) 0.005(3) -0.005(3)
C17 0.027(4) 0.026(3) 0.022(4) 0.003(3) -0.001(3) -0.005(3)
C18 0.023(4) 0.020(3) 0.016(4) 0.005(2) 0.003(3) 0.003(3)
N1B 0.019(2) 0.016(4) 0.0233(10) -0.0006(19) -0.0001(17) -0.001(2)
O1B 0.017(4) 0.039(7) 0.036(6) -0.012(4) 0.000(3) -0.005(4)
C1B 0.018(4) 0.015(3) 0.030(4) 0.001(3) -0.003(3) -0.008(3)
C2B 0.017(4) 0.012(3) 0.029(3) -0.002(2) 0.002(3) 0.001(3)
C3B 0.021(4) 0.022(4) 0.019(3) -0.001(3) -0.005(3) -0.005(3)
C4B 0.014(3) 0.019(4) 0.021(3) -0.001(3) 0.002(3) 0.002(3)
C5B 0.026(4) 0.025(5) 0.021(4) 0.005(3) -0.006(3) -0.003(3)
C6B 0.026(4) 0.024(4) 0.024(3) -0.004(3) 0.005(3) 0.004(3)
C7B 0.023(3) 0.027(3) 0.028(3) 0.001(3) 0.001(2) 0.008(3)
C8B 0.024(3) 0.027(3) 0.022(2) -0.002(3) -0.004(2) 0.007(2)
C9B 0.019(3) 0.022(3) 0.021(3) -0.001(3) -0.007(2) 0.001(3)
C10B 0.018(2) 0.021(3) 0.023(3) -0.006(3) -0.003(2) 0.002(3)
C11B 0.017(3) 0.025(3) 0.022(3) 0.000(3) -0.005(2) 0.004(3)
C12B 0.019(3) 0.028(4) 0.024(3) 0.001(3) 0.000(2) 0.003(3)
O2B 0.028(2) 0.063(4) 0.030(3) -0.016(3) -0.005(2) 0.008(3)
C13B 0.017(3) 0.021(3) 0.023(3) -0.001(3) -0.002(2) 0.006(2)
C14B 0.023(3) 0.023(3) 0.026(4) -0.003(3) 0.001(2) -0.006(3)
C15B 0.032(4) 0.020(3) 0.030(4) -0.001(3) 0.007(3) -0.007(3)
C16B 0.031(3) 0.024(3) 0.022(3) 0.003(2) -0.001(3) 0.003(3)
C17B 0.024(4) 0.018(3) 0.019(3) -0.002(2) -0.001(3) 0.001(3)
C18B 0.017(3) 0.017(3) 0.019(4) -0.004(3) -0.003(3) -0.004(3)
C19 0.0196(10) 0.0168(10) 0.0261(12) -0.0047(10) -0.0024(10) 0.0024(9)
C20 0.0291(13) 0.0193(11) 0.052(2) 0.0046(13) 0.0128(13) 0.0036(10)
C21 0.0396(16) 0.0287(15) 0.059(2) 0.0102(14) 0.0271(15) 0.0074(13)
C22 0.0316(14) 0.0263(14) 0.0409(16) 0.0003(12) 0.0109(13) 0.0104(11)
C23 0.0330(13) 0.0202(11) 0.0301(14) -0.0039(11) 0.0021(11) 0.0069(10)
C24 0.065(2) 0.0275(14) 0.0407(18) 0.0109(14) 0.0236(17) 0.0111(15)
C25 0.0279(13) 0.0230(12) 0.0387(16) 0.0008(12) -0.0044(12) 0.0018(10)
N2 0.0311(11) 0.0175(9) 0.0252(11) -0.0002(9) 0.0030(9) 0.0027(8)
O3 0.0339(10) 0.0322(10) 0.0426(12) -0.0010(10) 0.0009(10) -0.0033(8)
O4 0.0402(11) 0.0206(9) 0.0481(13) 0.0071(9) -0.0149(10) -0.0012(8)
O5 0.0559(13) 0.0256(10) 0.0400(12) -0.0076(10) -0.0115(10) 0.0014(9)
F1 0.0492(11) 0.0372(9) 0.0383(10) -0.0123(8) -0.0013(8) 0.0037(8)
F2 0.0331(9) 0.0388(10) 0.0632(13) 0.0153(9) 0.0005(9) -0.0050(8)
F3 0.0485(10) 0.0349(9) 0.0412(10) 0.0074(8) -0.0081(8) 0.0156(8)
S1 0.0352(3) 0.0185(2) 0.0303(3) -0.0006(3) -0.0068(3) 0.0000(3)

loop_
_atom_type_symbol
_atom_type_description
_atom_type_scat_dispersion_real
_atom_type_scat_dispersion_imag
_atom_type_scat_source
C C 0.0033 0.0016 'International Tables Vol C Tables 4.2.6.8 and 6.1.1.4'
H H 0.0000 0.0000 'International Tables Vol C Tables 4.2.6.8 and 6.1.1.4'
N N 0.0061 0.0033 'International Tables Vol C Tables 4.2.6.8 and 6.1.1.4'
O O 0.0106 0.0060 'International Tables Vol C Tables 4.2.6.8 and 6.1.1.4'
F F 0.0171 0.0103 'International Tables Vol C Tables 4.2.6.8 and 6.1.1.4'
S S 0.1246 0.1234 'International Tables Vol C Tables 4.2.6.8 and 6.1.1.4'

loop_
_geom_angle_atom_site_label_1
_geom_angle_atom_site_label_2
_geom_angle_atom_site_label_3
_geom_angle
C1 N1 C19 125.0(10)
C1 N1 C12 113.9(11)
C19 N1 C12 120.5(12)
O1 C1 N1 125.4(14)
O1 C1 C2 128.0(14)
N1 C1 C2 106.5(10)
C1 C2 C11 106.4(8)
C1 C2 C3 112.0(11)
C11 C2 C3 109.2(8)
C1 C2 H2 109.7
C11 C2 H2 109.7
C3 C2 H2 109.7
C4 C3 C18 106.8(11)
C4 C3 C2 105.9(10)
C18 C3 C2 106.3(11)
C4 C3 H3 112.4
C18 C3 H3 112.4
C2 C3 H3 112.4
C5 C4 C9 119.1(9)
C5 C4 C3 127.4(10)
C9 C4 C3 113.5(9)
C4 C5 C6 119.7(10)
C4 C5 H5 120.1
C6 C5 H5 120.1
C7 C6 C5 120.7(8)
C7 C6 H6 119.7
C5 C6 H6 119.7
C8 C7 C6 120.5(7)
C8 C7 H7 119.7
C6 C7 H7 119.7
C7 C8 C9 119.1(6)
C7 C8 H8 120.5
C9 C8 H8 120.5
C8 C9 C4 120.9(7)
C8 C9 C10 126.0(7)
C4 C9 C10 113.1(7)
C13 C10 C9 107.3(6)
C13 C10 C11 106.4(6)
C9 C10 C11 106.9(5)
C13 C10 H10 112.0
C9 C10 H10 112.0
C11 C10 H10 112.0
C12 C11 C2 105.0(7)
C12 C11 C10 112.7(5)
C2 C11 C10 110.5(7)
C12 C11 H11 109.5
C2 C11 H11 109.5
C10 C11 H11 109.5
O2 C12 N1 122.8(9)
O2 C12 C11 129.2(8)
N1 C12 C11 108.0(9)
C14 C13 C18 119.9(7)
C14 C13 C10 127.0(7)
C18 C13 C10 113.0(7)
C15 C14 C13 119.4(6)
C15 C14 H14 120.3
C13 C14 H14 120.3
C14 C15 C16 121.2(6)
C14 C15 H15 119.4
C16 C15 H15 119.4
C15 C16 C17 119.2(7)
C15 C16 H16 120.4
C17 C16 H16 120.4
C18 C17 C16 120.2(9)
C18 C17 H17 119.9
C16 C17 H17 119.9
C17 C18 C13 120.1(9)
C17 C18 C3 126.1(11)
C13 C18 C3 113.8(9)
C1B N1B C12B 113.5(12)
C1B N1B C19 123.6(11)
C12B N1B C19 122.0(12)
O1B C1B N1B 122.3(15)
O1B C1B C2B 130.2(15)
N1B C1B C2B 107.5(10)
C1B C2B C11B 105.7(8)
C1B C2B C3B 110.9(12)
C11B C2B C3B 109.9(9)
C1B C2B H2B 110.1
C11B C2B H2B 110.1
C3B C2B H2B 110.1
C4B C3B C18B 109.4(12)
C4B C3B C2B 104.2(11)
C18B C3B C2B 105.7(11)
C4B C3B H3B 112.3
C18B C3B H3B 112.3
C2B C3B H3B 112.3
C5B C4B C9B 122.1(9)
C5B C4B C3B 124.4(10)
C9B C4B C3B 113.5(9)
C4B C5B C6B 117.8(10)
C4B C5B H5B 121.1
C6B C5B H5B 121.1
C7B C6B C5B 120.6(9)
C7B C6B H6B 119.7
C5B C6B H6B 119.7
C6B C7B C8B 120.5(7)
C6B C7B H7B 119.7
C8B C7B H7B 119.7
C9B C8B C7B 119.8(6)
C9B C8B H8B 120.1
C7B C8B H8B 120.1
C8B C9B C4B 119.2(7)
C8B C9B C10B 126.9(6)
C4B C9B C10B 113.9(7)
C9B C10B C13B 108.3(6)
C9B C10B C11B 105.2(5)
C13B C10B C11B 106.6(6)
C9B C10B H10B 112.1
C13B C10B H10B 112.1
C11B C10B H10B 112.1
C12B C11B C2B 105.6(7)
C12B C11B C10B 111.7(6)
C2B C11B C10B 109.2(7)
C12B C11B H11B 110.1
C2B C11B H11B 110.1
C10B C11B H11B 110.1
O2B C12B N1B 122.8(9)
O2B C12B C11B 129.4(8)
N1B C12B C11B 107.7(9)
C14B C13B C18B 120.7(7)
C14B C13B C10B 125.9(8)
C18B C13B C10B 113.4(7)
C15B C14B C13B 118.5(6)
C15B C14B H14B 120.7
C13B C14B H14B 120.7
C14B C15B C16B 121.3(6)
C14B C15B H15B 119.4
C16B C15B H15B 119.4
C17B C16B C15B 119.6(6)
C17B C16B H16B 120.2
C15B C16B H16B 120.2
C18B C17B C16B 119.9(8)
C18B C17B H17B 120.1
C16B C17B H17B 120.1
C17B C18B C13B 120.0(9)
C17B C18B C3B 127.0(10)
C13B C18B C3B 113.0(10)
N2 C19 C20 120.6(2)
N2 C19 N1 120.8(12)
C20 C19 N1 118.6(12)
N2 C19 N1B 114.9(12)
C20 C19 N1B 124.2(12)
C19 C20 C21 119.5(2)
C19 C20 H20 120.2
C21 C20 H20 120.2
C22 C21 C20 119.0(3)
C22 C21 H21 120.5
C20 C21 H21 120.5
C23 C22 C21 119.8(3)
C23 C22 H22 120.1
C21 C22 H22 120.1
N2 C23 C22 120.6(2)
N2 C23 H23 119.7
C22 C23 H23 119.7
N2 C24 H24A 109.5
N2 C24 H24B 109.5
H24A C24 H24B 109.5
N2 C24 H24C 109.5
H24A C24 H24C 109.5
H24B C24 H24C 109.5
F2 C25 F3 108.1(2)
F2 C25 F1 107.2(2)
F3 C25 F1 107.8(2)
F2 C25 S1 111.8(2)
F3 C25 S1 111.4(2)
F1 C25 S1 110.30(19)
C23 N2 C19 120.3(2)
C23 N2 C24 119.1(2)
C19 N2 C24 120.6(2)
O3 S1 O5 115.61(13)
O3 S1 O4 114.45(12)
O5 S1 O4 115.01(13)
O3 S1 C25 102.87(14)
O5 S1 C25 102.96(13)
O4 S1 C25 103.46(13)

loop_
_geom_bond_atom_site_label_1
_geom_bond_atom_site_label_2
_geom_bond_distance
N1 C1 1.409(13)
N1 C19 1.413(17)
N1 C12 1.418(13)
O1 C1 1.195(12)
C1 C2 1.525(12)
C2 C11 1.548(10)
C2 C3 1.570(12)
C2 H2 1.0000
C3 C4 1.521(12)
C3 C18 1.533(13)
C3 H3 1.0000
C4 C5 1.395(11)
C4 C9 1.410(11)
C5 C6 1.399(11)
C5 H5 0.9500
C6 C7 1.394(10)
C6 H6 0.9500
C7 C8 1.382(9)
C7 H7 0.9500
C8 C9 1.406(9)
C8 H8 0.9500
C9 C10 1.516(9)
C10 C13 1.509(8)
C10 C11 1.561(9)
C10 H10 1.0000
C11 C12 1.508(10)
C11 H11 1.0000
C12 O2 1.215(10)
C13 C14 1.390(9)
C13 C18 1.401(12)
C14 C15 1.387(10)
C14 H14 0.9500
C15 C16 1.390(10)
C15 H15 0.9500
C16 C17 1.396(11)
C16 H16 0.9500
C17 C18 1.387(12)
C17 H17 0.9500
N1B C1B 1.406(14)
N1B C12B 1.414(12)
N1B C19 1.426(18)
O1B C1B 1.194(13)
C1B C2B 1.517(12)
C2B C11B 1.544(11)
C2B C3B 1.577(13)
C2B H2B 1.0000
C3B C4B 1.506(13)
C3B C18B 1.521(13)
C3B H3B 1.0000
C4B C5B 1.383(12)
C4B C9B 1.386(11)
C5B C6B 1.400(12)
C5B H5B 0.9500
C6B C7B 1.379(10)
C6B H6B 0.9500
C7B C8B 1.385(9)
C7B H7B 0.9500
C8B C9B 1.384(9)
C8B H8B 0.9500
C9B C10B 1.505(9)
C10B C13B 1.519(8)
C10B C11B 1.563(9)
C10B H10B 1.0000
C11B C12B 1.510(10)
C11B H11B 1.0000
C12B O2B 1.185(10)
C13B C14B 1.392(10)
C13B C18B 1.398(11)
C14B C15B 1.374(9)
C14B H14B 0.9500
C15B C16B 1.394(10)
C15B H15B 0.9500
C16B C17B 1.389(11)
C16B H16B 0.9500
C17B C18B 1.371(12)
C17B H17B 0.9500
C19 N2 1.358(3)
C19 C20 1.361(4)
C20 C21 1.394(4)
C20 H20 0.9500
C21 C22 1.376(4)
C21 H21 0.9500
C22 C23 1.367(4)
C22 H22 0.9500
C23 N2 1.351(3)
C23 H23 0.9500
C24 N2 1.477(4)
C24 H24A 0.9800
C24 H24B 0.9800
C24 H24C 0.9800
C25 F2 1.328(3)
C25 F3 1.330(3)
C25 F1 1.340(3)
C25 S1 1.827(3)
O3 S1 1.440(2)
O4 S1 1.446(2)
O5 S1 1.442(2)

loop_
_geom_torsion_atom_site_label_1
_geom_torsion_atom_site_label_2
_geom_torsion_atom_site_label_3
_geom_torsion_atom_site_label_4
_geom_torsion
C19 N1 C1 O1 -7(4)
C12 N1 C1 O1 -178(2)
C19 N1 C1 C2 175(2)
C12 N1 C1 C2 4(3)
O1 C1 C2 C11 -180(2)
N1 C1 C2 C11 -3(2)
O1 C1 C2 C3 -61(3)
N1 C1 C2 C3 116.7(19)
C1 C2 C3 C4 -175.4(10)
C11 C2 C3 C4 -57.8(11)
C1 C2 C3 C18 -62.0(13)
C11 C2 C3 C18 55.6(11)
C18 C3 C4 C5 128.8(15)
C2 C3 C4 C5 -118.1(15)
C18 C3 C4 C9 -52.7(14)
C2 C3 C4 C9 60.3(12)
C9 C4 C5 C6 0(2)
C3 C4 C5 C6 178.8(13)
C4 C5 C6 C7 1.3(19)
C5 C6 C7 C8 -1.5(14)
C6 C7 C8 C9 -0.1(11)
C7 C8 C9 C4 1.8(11)
C7 C8 C9 C10 -177.5(6)
C5 C4 C9 C8 -1.9(16)
C3 C4 C9 C8 179.5(9)
C5 C4 C9 C10 177.4(11)
C3 C4 C9 C10 -1.2(13)
C8 C9 C10 C13 -124.9(8)
C4 C9 C10 C13 55.7(9)
C8 C9 C10 C11 121.3(7)
C4 C9 C10 C11 -58.1(9)
C1 C2 C11 C12 0.3(13)
C3 C2 C11 C12 -120.8(8)
C1 C2 C11 C10 122.1(12)
C3 C2 C11 C10 1.0(10)
C13 C10 C11 C12 58.9(8)
C9 C10 C11 C12 173.3(6)
C13 C10 C11 C2 -58.2(8)
C9 C10 C11 C2 56.2(8)
C1 N1 C12 O2 177.6(17)
C19 N1 C12 O2 6(3)
C1 N1 C12 C11 -4(2)
C19 N1 C12 C11 -175.7(17)
C2 C11 C12 O2 -179.7(8)
C10 C11 C12 O2 60.0(10)
C2 C11 C12 N1 2.1(14)
C10 C11 C12 N1 -118.2(13)
C9 C10 C13 C14 127.5(8)
C11 C10 C13 C14 -118.4(9)
C9 C10 C13 C18 -54.9(11)
C11 C10 C13 C18 59.2(11)
C18 C13 C14 C15 1.1(14)
C10 C13 C14 C15 178.6(8)
C13 C14 C15 C16 -0.9(11)
C14 C15 C16 C17 0.4(11)
C15 C16 C17 C18 -0.3(15)
C16 C17 C18 C13 1(2)
C16 C17 C18 C3 -178.2(14)
C14 C13 C18 C17 -1(2)
C10 C13 C18 C17 -178.8(13)
C14 C13 C18 C3 177.9(11)
C10 C13 C18 C3 0.1(17)
C4 C3 C18 C17 -127.5(17)
C2 C3 C18 C17 119.7(17)
C4 C3 C18 C13 53.7(17)
C2 C3 C18 C13 -59.1(16)
C12B N1B C1B O1B -177(2)
C19 N1B C1B O1B -7(4)
C12B N1B C1B C2B 2(3)
C19 N1B C1B C2B 171(2)
O1B C1B C2B C11B 177(3)
N1B C1B C2B C11B -1(2)
O1B C1B C2B C3B -64(3)
N1B C1B C2B C3B 117.6(19)
C1B C2B C3B C4B -175.1(11)
C11B C2B C3B C4B -58.6(11)
C1B C2B C3B C18B -59.8(14)
C11B C2B C3B C18B 56.7(12)
C18B C3B C4B C5B 128.6(16)
C2B C3B C4B C5B -118.8(16)
C18B C3B C4B C9B -52.5(16)
C2B C3B C4B C9B 60.2(13)
C9B C4B C5B C6B 1(2)
C3B C4B C5B C6B 179.4(14)
C4B C5B C6B C7B 0(2)
C5B C6B C7B C8B 0.0(15)
C6B C7B C8B C9B -0.6(11)
C7B C8B C9B C4B 1.2(12)
C7B C8B C9B C10B -179.0(7)
C5B C4B C9B C8B -1.2(17)
C3B C4B C9B C8B 179.8(10)
C5B C4B C9B C10B 179.0(13)
C3B C4B C9B C10B 0.0(14)
C8B C9B C10B C13B -126.7(8)
C4B C9B C10B C13B 53.1(10)
C8B C9B C10B C11B 119.6(8)
C4B C9B C10B C11B -60.7(10)
C1B C2B C11B C12B 0.8(13)
C3B C2B C11B C12B -119.0(9)
C1B C2B C11B C10B 121.0(12)
C3B C2B C11B C10B 1.2(10)
C9B C10B C11B C12B 173.2(6)
C13B C10B C11B C12B 58.3(8)
C9B C10B C11B C2B 56.8(8)
C13B C10B C11B C2B -58.1(8)
C1B N1B C12B O2B -177.9(17)
C19 N1B C12B O2B 13(3)
C1B N1B C12B C11B -1(3)
C19 N1B C12B C11B -170.5(18)
C2B C11B C12B O2B 176.6(10)
C10B C11B C12B O2B 58.0(11)
C2B C11B C12B N1B 0.2(15)
C10B C11B C12B N1B -118.4(14)
C9B C10B C13B C14B 127.2(8)
C11B C10B C13B C14B -120.0(9)
C9B C10B C13B C18B -54.3(12)
C11B C10B C13B C18B 58.5(12)
C18B C13B C14B C15B 0.4(14)
C10B C13B C14B C15B 178.8(8)
C13B C14B C15B C16B -1.6(10)
C14B C15B C16B C17B 1.6(11)
C15B C16B C17B C18B -0.3(15)
C16B C17B C18B C13B -1(2)
C16B C17B C18B C3B 178.8(15)
C14B C13B C18B C17B 1(2)
C10B C13B C18B C17B -177.8(13)
C14B C13B C18B C3B -178.9(11)
C10B C13B C18B C3B 2.5(18)
C4B C3B C18B C17B -129.0(18)
C2B C3B C18B C17B 119.4(18)
C4B C3B C18B C13B 50.8(18)
C2B C3B C18B C13B -60.9(16)
C1 N1 C19 N2 90(3)
C12 N1 C19 N2 -100(2)
C1 N1 C19 C20 -91(3)
C12 N1 C19 C20 80(2)
C1B N1B C19 N2 104(2)
C12B N1B C19 N2 -88(2)
C1B N1B C19 C20 -82(3)
C12B N1B C19 C20 86(2)
N2 C19 C20 C21 2.9(4)
N1 C19 C20 C21 -176.8(7)
N1B C19 C20 C21 -170.7(7)
C19 C20 C21 C22 -1.7(5)
C20 C21 C22 C23 -0.6(5)
C21 C22 C23 N2 1.7(5)
C22 C23 N2 C19 -0.6(4)
C22 C23 N2 C24 -178.7(3)
C20 C19 N2 C23 -1.8(4)
N1 C19 N2 C23 177.9(7)
N1B C19 N2 C23 172.4(7)
C20 C19 N2 C24 176.4(3)
N1 C19 N2 C24 -3.9(7)
N1B C19 N2 C24 -9.5(7)
F2 C25 S1 O3 -172.65(19)
F3 C25 S1 O3 66.3(2)
F1 C25 S1 O3 -53.4(2)
F2 C25 S1 O5 66.9(2)
F3 C25 S1 O5 -54.2(2)
F1 C25 S1 O5 -173.90(18)
F2 C25 S1 O4 -53.2(2)
F3 C25 S1 O4 -174.27(18)
F1 C25 S1 O4 66.0(2)
